data_1010106
loop_
_publ_author_name
'Beevers, C A'
'Lipson, H'

_publ_section_title
;
The Crystal Structure of Beryllium Sulphate Tetrahydrate, Be S O~4~
(H~2~ O)~4~
;
_journal_coden_ASTM ZEKGAX
_journal_name_full
;
Zeitschrift fuer Kristallographie, Kristallgeometrie, Kristallphysik,
Kristallchemie (-144,1977)
;
_journal_page_first 297
_journal_page_last 308
_journal_volume 82
_journal_year 1932
_chemical_formula_structural 'Be S O4 (H2 O)4'
_chemical_formula_sum 'Be H8 O8 S'
_chemical_name_systematic 'Beryllium sulfate tetrahydrate'
_space_group_IT_number 120
_symmetry_cell_setting tetragonal
_symmetry_Int_Tables_number 120
_symmetry_space_group_name_Hall 'I -4 -2c'
_symmetry_space_group_name_H-M 'I -4 c 2'
_cell_angle_alpha 90
_cell_angle_beta 90
_cell_angle_gamma 90
_cell_formula_units_Z 4
_cell_length_a 8.02(2)
_cell_length_b 8.02(2)
_cell_length_c 10.75(2)
_cell_volume 691.4
_cod_original_formula_sum 'H8 Be O8 S'
_cod_database_code 1010106

loop_
_symmetry_equiv_pos_as_xyz
x,y,z
-x,-y,z
-x,y,1/2+z
x,-y,1/2+z
-y,x,-z
y,-x,-z
-y,-x,1/2-z
y,x,1/2-z
1/2+x,1/2+y,1/2+z
1/2-x,1/2-y,1/2+z
1/2-x,1/2+y,z
1/2+x,1/2-y,z
1/2-y,1/2+x,1/2-z
1/2+y,1/2-x,1/2-z
1/2-y,1/2-x,-z
1/2+y,1/2+x,-z

loop_
_atom_site_label
_atom_site_type_symbol
_atom_site_symmetry_multiplicity
_atom_site_Wyckoff_symbol
_atom_site_fract_x
_atom_site_fract_y
_atom_site_fract_z
_atom_site_occupancy
_atom_site_attached_hydrogens
_atom_site_calc_flag
Be1 Be2+ 4 a 0. 0. 0.25 1. 0 d
S1 S6+ 4 d 0. 0.5 0. 1. 0 d
O1 O2- 16 i 0.4 0.13 0.08 1. 0 d
O2 O2- 16 i 0.1 0.14 0.16 1. 2 d

loop_
_atom_type_symbol
_atom_type_oxidation_number
Be2+ 2.000
S6+ 6.000
O2- -2.000
H1+ 1.000
